data_4116941
loop_
_publ_author_name
'Jonathan D. Cohen'
'Sonha C. Payne'
'Karl S. Hagen'
'Joann Sanders-Loehr'

_publ_contact_author
;
     'Karl S. Hagen'
      Department of Chemistry
      Emory University
      1515 Pierce Drive
      Atlanta, GA 30322
      U.S.A.
;
_publ_contact_author_email chemksh@emory.edu
_publ_contact_author_fax '404 727 6586'
_publ_contact_author_phone '404 727 6556'
_publ_section_title
;
 Raman Evidence for a Trapped-Valence FeII-O-FeIII Complex Formed from an
 Outer-Sphere Reaction of Diiron(II) with Dioxygen
;
_journal_name_full 'Journal of the American Chemical Society'
_journal_page_first 2960
_journal_page_last 2961
_journal_paper_doi 10.1021/ja9638871
_journal_volume 119
_journal_year 1997
_chemical_formula_sum 'C84 H96 B Fe2 N7 O5'
_chemical_formula_weight 1406.19
_chemical_name_systematic
; 
 ? 
;
_space_group_IT_number 61
_symmetry_cell_setting orthorhombic
_symmetry_space_group_name_Hall '-P 2ac 2ab'
_symmetry_space_group_name_H-M 'P b c a'
_atom_sites_solution_hydrogens geom
_atom_sites_solution_primary direct
_atom_sites_solution_secondary difmap
_audit_creation_method SHELXL
_cell_angle_alpha 90.00
_cell_angle_beta 90.00
_cell_angle_gamma 90.00
_cell_formula_units_Z 8
_cell_length_a 20.418(2)
_cell_length_b 19.2789(14)
_cell_length_c 37.606(2)
_cell_measurement_reflns_used 22
_cell_measurement_temperature 173(2)
_cell_measurement_theta_max 28.03
_cell_measurement_theta_min 12.57
_cell_volume 14803(2)
_computing_cell_refinement 'Siemens XSCANS'
_computing_data_collection 'Siemens XSCANS'
_computing_data_reduction 'Siemens SHELXTL'
_computing_molecular_graphics 'Siemens SHELXTL'
_computing_publication_material 'Siemens SHELXTL'
_computing_structure_refinement 'SHELXL-93 (Sheldrick, 1993)'
_computing_structure_solution 'SHELXS-86 (Sheldrick, 1990)'
_diffrn_ambient_temperature 173(2)
_diffrn_measurement_device 'Siemens P4/RA'
_diffrn_measurement_method '\w scans'
_diffrn_radiation_monochromator graphite
_diffrn_radiation_source 'Rotating anode'
_diffrn_radiation_type CuK\a
_diffrn_radiation_wavelength 1.54178
_diffrn_reflns_av_R_equivalents 0.0589
_diffrn_reflns_av_sigmaI/netI 0.0626
_diffrn_reflns_limit_h_max 19
_diffrn_reflns_limit_h_min -1
_diffrn_reflns_limit_k_max 18
_diffrn_reflns_limit_k_min -1
_diffrn_reflns_limit_l_max 1
_diffrn_reflns_limit_l_min -36
_diffrn_reflns_number 8506
_diffrn_reflns_theta_max 48.49
_diffrn_reflns_theta_min 2.35
_diffrn_standards_interval_count 97
_diffrn_standards_number 3
_exptl_absorpt_coefficient_mu 3.588
_exptl_absorpt_correction_T_max 0.0977
_exptl_absorpt_correction_T_min 0.0255
_exptl_absorpt_correction_type empirical
_exptl_crystal_colour colorless
_exptl_crystal_density_diffrn 1.262
_exptl_crystal_description pyramid
_exptl_crystal_F_000 5968
_exptl_crystal_size_max .20
_exptl_crystal_size_mid .40
_exptl_crystal_size_min .40
_refine_diff_density_max 0.535
_refine_diff_density_min -0.360
_refine_diff_density_rms 0.086
_refine_ls_extinction_method none
_refine_ls_goodness_of_fit_all 1.021
_refine_ls_goodness_of_fit_obs 1.012
_refine_ls_matrix_type full
_refine_ls_number_parameters 577
_refine_ls_number_reflns 7056
_refine_ls_number_restraints 0
_refine_ls_restrained_S_all 1.258
_refine_ls_restrained_S_obs 1.012
_refine_ls_R_factor_all 0.1226
_refine_ls_R_factor_obs 0.0816
_refine_ls_shift/esd_max -0.016
_refine_ls_shift/esd_mean 0.002
_refine_ls_structure_factor_coef Fsqd
_refine_ls_weighting_details 'w=1/[\s^2^(Fo^2^)+(0.1584P)^2^+38.1147P] where P=(Fo^2^+2Fc^2^)/3'
_refine_ls_weighting_scheme calc
_refine_ls_wR_factor_all 0.3213
_refine_ls_wR_factor_obs 0.2153
_reflns_number_observed 4980
_reflns_number_total 7091
_reflns_observed_criterion >2sigma(I)
_cod_data_source_file ja9638871_1.cif
_cod_data_source_block k274d_1-BPh4
_cod_depositor_comments
;
The following automatic conversions were performed:

'_refine_ls_weighting_scheme' value 'calc
w=1/[\s^2^(Fo^2^)+(0.1584P)^2^+38.1147P] where P=(Fo^2^+2Fc^2^)/3'
was changed to 'calc'. New tag '_refine_ls_weighting_details' was
created. The value of the new tag was set to
'w=1/[\s^2^(Fo^2^)+(0.1584P)^2^+38.1147P] where P=(Fo^2^+2Fc^2^)/3'.

Automatic conversion script
Id: cif_fix_values 3143 2015-03-26 13:38:13Z robertas 
;
_cod_original_cell_volume 14803.0(18)
_cod_database_code 4116941

loop_
_symmetry_equiv_pos_as_xyz
'x, y, z'
'-x+1/2, -y, z+1/2'
'-x, y+1/2, -z+1/2'
'x+1/2, -y+1/2, -z'
'-x, -y, -z'
'x-1/2, y, -z-1/2'
'x, -y-1/2, z-1/2'
'-x-1/2, y-1/2, z'

loop_
_atom_site_aniso_label
_atom_site_aniso_U_11
_atom_site_aniso_U_22
_atom_site_aniso_U_33
_atom_site_aniso_U_23
_atom_site_aniso_U_13
_atom_site_aniso_U_12
Fe1 0.0548(9) 0.0453(8) 0.0437(8) 0.0032(6) 0.0015(6) -0.0025(7)
Fe2 0.0522(9) 0.0436(8) 0.0449(8) 0.0023(6) 0.0014(6) -0.0028(6)
N1 0.063(5) 0.058(5) 0.076(6) 0.017(4) -0.008(5) 0.000(4)
N2 0.100(7) 0.058(5) 0.065(5) 0.004(5) 0.029(5) 0.009(5)
N3 0.066(5) 0.063(5) 0.048(5) 0.007(4) -0.005(4) -0.010(4)
N4 0.051(5) 0.059(5) 0.061(5) 0.012(4) -0.003(4) -0.005(4)
N5 0.069(5) 0.048(5) 0.063(5) 0.000(4) 0.008(4) 0.002(4)
N6 0.058(5) 0.056(5) 0.059(5) -0.008(4) 0.001(4) -0.002(4)
O1 0.066(5) 0.057(4) 0.051(5) 0.015(4) -0.005(4) 0.007(3)
O2 0.077(4) 0.044(3) 0.050(4) -0.009(3) 0.005(3) -0.002(3)
O3 0.069(4) 0.041(3) 0.053(4) 0.000(3) 0.004(3) -0.008(3)
O4 0.060(4) 0.042(3) 0.067(4) 0.005(3) 0.001(3) -0.002(3)
O5 0.065(4) 0.037(3) 0.057(4) 0.004(3) -0.004(3) 0.005(3)
C1 0.070(8) 0.237(20) 0.063(8) 0.041(10) 0.002(7) -0.007(11)
C2 0.109(12) 0.096(11) 0.293(25) -0.074(14) 0.126(15) -0.041(9)
C3 0.369(30) 0.103(11) 0.057(8) 0.012(8) 0.022(13) 0.106(15)
C4 0.069(7) 0.176(14) 0.058(8) 0.039(8) 0.003(6) 0.015(8)
C5 0.059(7) 0.066(7) 0.162(13) -0.009(8) -0.018(8) -0.009(6)
C6 0.180(15) 0.047(7) 0.192(16) 0.024(8) -0.131(13) -0.020(8)
C7 0.057(6) 0.068(6) 0.069(7) -0.001(5) -0.007(5) 0.000(5)
C8 0.099(8) 0.058(6) 0.058(6) 0.002(5) 0.009(6) 0.006(6)
C9 0.058(6) 0.064(6) 0.074(7) 0.001(5) -0.009(5) 0.003(5)
C10 0.058(6) 0.073(6) 0.064(6) 0.013(5) -0.001(5) -0.003(5)
C11 0.065(6) 0.071(7) 0.078(7) -0.004(6) 0.011(6) -0.011(5)
C12 0.055(6) 0.079(7) 0.063(7) 0.002(6) -0.011(5) 0.004(5)
C13 0.059(6) 0.070(7) 0.070(7) -0.005(5) -0.005(5) 0.000(5)
C14 0.083(7) 0.045(6) 0.070(7) 0.011(5) -0.003(6) -0.008(5)
C15 0.068(7) 0.047(6) 0.094(8) 0.009(6) -0.014(6) -0.010(5)
C16 0.072(7) 0.079(7) 0.060(6) 0.021(5) -0.003(5) -0.008(6)
C17 0.059(6) 0.071(7) 0.099(8) 0.000(6) 0.006(6) 0.011(5)
C18 0.073(7) 0.077(7) 0.062(7) -0.015(5) -0.004(5) -0.012(6)
B 0.065(7) 0.043(6) 0.056(6) -0.005(5) 0.001(6) -0.003(5)
N7 0.119(10) 0.144(12) 0.190(14) 0.038(11) 0.004(10) -0.030(9)
C1N 0.078(8) 0.090(9) 0.120(11) 0.005(8) 0.006(7) -0.016(8)
C2N 0.108(9) 0.089(8) 0.097(9) -0.027(7) -0.002(7) -0.031(8)

loop_
_atom_site_label
_atom_site_type_symbol
_atom_site_fract_x
_atom_site_fract_y
_atom_site_fract_z
_atom_site_U_iso_or_equiv
_atom_site_thermal_displace_type
_atom_site_occupancy
_atom_site_calc_flag
_atom_site_refinement_flags
Fe1 Fe 0.91650(6) 0.58435(7) 0.39063(3) 0.0479(4) Uani 1 d .
Fe2 Fe 1.02640(6) 0.70330(7) 0.35887(3) 0.0469(4) Uani 1 d .
N1 N 0.8338(4) 0.5098(4) 0.3831(2) 0.066(2) Uani 1 d .
N2 N 0.8598(5) 0.5947(4) 0.4428(2) 0.074(2) Uani 1 d .
N3 N 0.9530(4) 0.4916(4) 0.4214(2) 0.059(2) Uani 1 d .
N4 N 1.0634(3) 0.7819(4) 0.3185(2) 0.057(2) Uani 1 d .
N5 N 1.1368(4) 0.6831(4) 0.3591(2) 0.060(2) Uani 1 d .
N6 N 1.0625(4) 0.7899(4) 0.3948(2) 0.058(2) Uani 1 d .
O1 O 0.9966(4) 0.6425(4) 0.3989(2) 0.058(2) Uani 1 d .
H1 H 1.0122(36) 0.6330(40) 0.4123(20) 0.012(26) Uiso 1 d .
O2 O 0.9524(3) 0.5479(3) 0.34130(15) 0.057(2) Uani 1 d .
O3 O 1.0142(3) 0.6301(3) 0.31660(15) 0.054(2) Uani 1 d .
O4 O 0.8596(3) 0.6655(3) 0.3679(2) 0.056(2) Uani 1 d .
O5 O 0.9322(3) 0.7471(3) 0.35305(15) 0.053(2) Uani 1 d .
C1 C 0.7830(6) 0.5209(10) 0.4099(3) 0.123(6) Uani 1 d .
H1A H 0.7413(6) 0.5298(10) 0.3972(3) 0.148 Uiso 1 calc R
H1B H 0.7776(6) 0.4772(10) 0.4233(3) 0.148 Uiso 1 calc R
C2 C 0.7917(8) 0.5709(7) 0.4328(6) 0.166(9) Uani 1 d .
H2A H 0.7695(8) 0.5568(7) 0.4550(6) 0.200 Uiso 1 calc R
H2B H 0.7679(8) 0.6119(7) 0.4236(6) 0.200 Uiso 1 calc R
C3 C 0.8892(13) 0.5498(8) 0.4682(3) 0.176(10) Uani 1 d .
H3A H 0.9033(13) 0.5789(8) 0.4885(3) 0.212 Uiso 1 calc R
H3B H 0.8544(13) 0.5186(8) 0.4772(3) 0.212 Uiso 1 calc R
C4 C 0.9416(6) 0.5087(8) 0.4590(3) 0.101(4) Uani 1 d .
H4A H 0.9371(6) 0.4645(8) 0.4721(3) 0.121 Uiso 1 calc R
H4B H 0.9816(6) 0.5317(8) 0.4680(3) 0.121 Uiso 1 calc R
C5 C 0.9155(5) 0.4315(6) 0.4096(4) 0.096(4) Uani 1 d .
H5A H 0.9464(5) 0.3984(6) 0.3984(4) 0.115 Uiso 1 calc R
H5B H 0.8973(5) 0.4085(6) 0.4309(4) 0.115 Uiso 1 calc R
C6 C 0.8667(8) 0.4417(6) 0.3870(4) 0.140(7) Uani 1 d .
H6A H 0.8323(8) 0.4076(6) 0.3931(4) 0.168 Uiso 1 calc R
H6B H 0.8833(8) 0.4289(6) 0.3631(4) 0.168 Uiso 1 calc R
C7 C 0.8042(5) 0.5139(5) 0.3474(2) 0.065(3) Uani 1 d .
H7A H 0.8381(5) 0.5064(5) 0.3294(2) 0.097 Uiso 1 calc R
H7B H 0.7845(5) 0.5597(5) 0.3441(2) 0.097 Uiso 1 calc R
H7C H 0.7703(5) 0.4781(5) 0.3451(2) 0.097 Uiso 1 calc R
C8 C 0.8591(5) 0.6673(5) 0.4549(3) 0.071(3) Uani 1 d .
H8A H 0.8385(5) 0.6965(5) 0.4367(3) 0.107 Uiso 1 calc R
H8B H 0.9041(5) 0.6831(5) 0.4590(3) 0.107 Uiso 1 calc R
H8C H 0.8341(5) 0.6708(5) 0.4771(3) 0.107 Uiso 1 calc R
C9 C 1.0233(4) 0.4790(5) 0.4147(3) 0.065(3) Uani 1 d .
H9A H 1.0488(4) 0.5192(5) 0.4226(3) 0.098 Uiso 1 calc R
H9B H 1.0304(4) 0.4716(5) 0.3892(3) 0.098 Uiso 1 calc R
H9C H 1.0374(4) 0.4377(5) 0.4279(3) 0.098 Uiso 1 calc R
C10 C 1.1205(4) 0.7471(5) 0.3029(3) 0.065(3) Uani 1 d .
H10A H 1.1422(4) 0.7793(5) 0.2861(3) 0.078 Uiso 1 calc R
H10B H 1.1054(4) 0.7064(5) 0.2891(3) 0.078 Uiso 1 calc R
C11 C 1.1690(5) 0.7238(5) 0.3299(3) 0.071(3) Uani 1 d .
H11A H 1.1912(5) 0.7648(5) 0.3402(3) 0.085 Uiso 1 calc R
H11B H 1.2026(5) 0.6946(5) 0.3182(3) 0.085 Uiso 1 calc R
C12 C 1.1557(5) 0.7091(5) 0.3949(3) 0.066(3) Uani 1 d .
H12A H 1.1371(5) 0.6776(5) 0.4131(3) 0.079 Uiso 1 calc R
H12B H 1.2040(5) 0.7072(5) 0.3971(3) 0.079 Uiso 1 calc R
C13 C 1.1337(5) 0.7809(5) 0.4027(3) 0.066(3) Uani 1 d .
H13A H 1.1594(5) 0.8140(5) 0.3882(3) 0.080 Uiso 1 calc R
H13B H 1.1418(5) 0.7916(5) 0.4281(3) 0.080 Uiso 1 calc R
C14 C 1.0487(5) 0.8528(5) 0.3722(3) 0.066(3) Uani 1 d .
H14A H 1.0007(5) 0.8581(5) 0.3695(3) 0.079 Uiso 1 calc R
H14B H 1.0654(5) 0.8945(5) 0.3846(3) 0.079 Uiso 1 calc R
C15 C 1.0789(5) 0.8482(5) 0.3367(3) 0.070(3) Uani 1 d .
H15A H 1.1270(5) 0.8527(5) 0.3391(3) 0.084 Uiso 1 calc R
H15B H 1.0632(5) 0.8873(5) 0.3219(3) 0.084 Uiso 1 calc R
C16 C 1.0140(5) 0.7942(5) 0.2903(3) 0.071(3) Uani 1 d .
H16A H 0.9758(5) 0.8174(5) 0.3006(3) 0.106 Uiso 1 calc R
H16B H 1.0006(5) 0.7497(5) 0.2800(3) 0.106 Uiso 1 calc R
H16C H 1.0331(5) 0.8235(5) 0.2717(3) 0.106 Uiso 1 calc R
C17 C 1.1505(5) 0.6096(5) 0.3553(3) 0.076(3) Uani 1 d .
H17A H 1.1375(5) 0.5942(5) 0.3315(3) 0.114 Uiso 1 calc R
H17B H 1.1258(5) 0.5835(5) 0.3732(3) 0.114 Uiso 1 calc R
H17C H 1.1975(5) 0.6014(5) 0.3586(3) 0.114 Uiso 1 calc R
C18 C 1.0250(5) 0.7955(5) 0.4278(3) 0.071(3) Uani 1 d .
H18A H 0.9785(5) 0.8013(5) 0.4221(3) 0.106 Uiso 1 calc R
H18B H 1.0405(5) 0.8356(5) 0.4414(3) 0.106 Uiso 1 calc R
H18C H 1.0310(5) 0.7532(5) 0.4419(3) 0.106 Uiso 1 calc R
C19 C 0.9872(4) 0.5721(5) 0.3167(2) 0.047(2) Uiso 1 d .
C20 C 0.9933(4) 0.5231(4) 0.2830(2) 0.046(2) Uiso 1 d .
C21 C 1.0581(4) 0.5369(4) 0.2637(2) 0.049(2) Uiso 1 d .
C22 C 1.0670(4) 0.6016(5) 0.2479(2) 0.055(2) Uiso 1 d .
H22A H 1.0339(4) 0.6359(5) 0.2504(2) 0.067 Uiso 1 calc R
C23 C 1.1234(5) 0.6174(5) 0.2286(3) 0.069(3) Uiso 1 d .
H23A H 1.1285(5) 0.6616(5) 0.2178(3) 0.083 Uiso 1 calc R
C24 C 1.1714(5) 0.5677(5) 0.2254(3) 0.076(3) Uiso 1 d .
H24A H 1.2105(5) 0.5783(5) 0.2128(3) 0.091 Uiso 1 calc R
C25 C 1.1638(5) 0.5035(5) 0.2399(3) 0.073(3) Uiso 1 d .
H25A H 1.1971(5) 0.4695(5) 0.2372(3) 0.088 Uiso 1 calc R
C26 C 1.1072(4) 0.4878(5) 0.2589(2) 0.062(2) Uiso 1 d .
H26A H 1.1020(4) 0.4427(5) 0.2687(2) 0.074 Uiso 1 calc R
C27 C 0.9377(4) 0.5412(4) 0.2569(2) 0.053(2) Uiso 1 d .
C28 C 0.9426(5) 0.5168(5) 0.2219(3) 0.066(3) Uiso 1 d .
H28A H 0.9798(5) 0.4906(5) 0.2149(3) 0.079 Uiso 1 calc R
C29 C 0.8930(5) 0.5307(5) 0.1973(3) 0.077(3) Uiso 1 d .
H29A H 0.8969(5) 0.5140(5) 0.1736(3) 0.092 Uiso 1 calc R
C30 C 0.8396(5) 0.5678(5) 0.2068(3) 0.083(3) Uiso 1 d .
H30A H 0.8055(5) 0.5762(5) 0.1901(3) 0.100 Uiso 1 calc R
C31 C 0.8349(5) 0.5937(6) 0.2415(3) 0.078(3) Uiso 1 d .
H31A H 0.7982(5) 0.6208(6) 0.2484(3) 0.093 Uiso 1 calc R
C32 C 0.8841(4) 0.5792(5) 0.2656(3) 0.063(3) Uiso 1 d .
H32A H 0.8803(4) 0.5966(5) 0.2892(3) 0.075 Uiso 1 calc R
C33 C 0.9862(4) 0.4480(4) 0.2964(2) 0.051(2) Uiso 1 d .
C34 C 0.9341(4) 0.4062(4) 0.2873(2) 0.056(2) Uiso 1 d .
H34A H 0.9023(4) 0.4232(4) 0.2710(2) 0.067 Uiso 1 calc R
C35 C 0.9266(5) 0.3398(5) 0.3011(2) 0.063(3) Uiso 1 d .
H35A H 0.8901(5) 0.3121(5) 0.2944(2) 0.076 Uiso 1 calc R
C36 C 0.9720(4) 0.3145(5) 0.3244(3) 0.063(3) Uiso 1 d .
H36A H 0.9669(4) 0.2690(5) 0.3337(3) 0.076 Uiso 1 calc R
C37 C 1.0238(4) 0.3530(5) 0.3343(2) 0.060(2) Uiso 1 d .
H37A H 1.0557(4) 0.3347(5) 0.3501(2) 0.073 Uiso 1 calc R
C38 C 1.0303(4) 0.4218(4) 0.3207(2) 0.056(2) Uiso 1 d .
H38A H 1.0656(4) 0.4500(4) 0.3285(2) 0.067 Uiso 1 calc R
C39 C 0.8740(4) 0.7253(4) 0.3574(2) 0.045(2) Uiso 1 d .
C40 C 0.8185(4) 0.7780(4) 0.3498(2) 0.050(2) Uiso 1 d .
C41 C 0.7538(4) 0.7518(4) 0.3650(2) 0.050(2) Uiso 1 d .
C42 C 0.7200(4) 0.7810(4) 0.3931(2) 0.051(2) Uiso 1 d .
H42A H 0.7377(4) 0.8208(4) 0.4046(2) 0.061 Uiso 1 calc R
C43 C 0.6609(4) 0.7537(5) 0.4052(3) 0.060(2) Uiso 1 d .
H43A H 0.6389(4) 0.7744(5) 0.4248(3) 0.072 Uiso 1 calc R
C44 C 0.6344(4) 0.6960(4) 0.3884(2) 0.055(2) Uiso 1 d .
H44A H 0.5940(4) 0.6769(4) 0.3962(2) 0.067 Uiso 1 calc R
C45 C 0.6674(4) 0.6670(5) 0.3606(2) 0.061(3) Uiso 1 d .
H45A H 0.6504(4) 0.6267(5) 0.3493(2) 0.074 Uiso 1 calc R
C46 C 0.7248(4) 0.6954(4) 0.3487(2) 0.055(2) Uiso 1 d .
H46A H 0.7455(4) 0.6756(4) 0.3285(2) 0.066 Uiso 1 calc R
C47 C 0.8096(4) 0.7873(4) 0.3092(2) 0.051(2) Uiso 1 d .
C48 C 0.7572(4) 0.8269(4) 0.2975(2) 0.055(2) Uiso 1 d .
H48A H 0.7282(4) 0.8464(4) 0.3146(2) 0.066 Uiso 1 calc R
C49 C 0.7461(5) 0.8390(5) 0.2616(2) 0.063(3) Uiso 1 d .
H49A H 0.7100(5) 0.8663(5) 0.2541(2) 0.075 Uiso 1 calc R
C50 C 0.7884(5) 0.8106(5) 0.2370(3) 0.072(3) Uiso 1 d .
H50A H 0.7821(5) 0.8194(5) 0.2124(3) 0.087 Uiso 1 calc R
C51 C 0.8407(5) 0.7686(5) 0.2482(3) 0.066(3) Uiso 1 d .
H51A H 0.8692(5) 0.7480(5) 0.2312(3) 0.079 Uiso 1 calc R
C52 C 0.8503(4) 0.7575(5) 0.2842(2) 0.058(2) Uiso 1 d .
H52A H 0.8855(4) 0.7289(5) 0.2919(2) 0.070 Uiso 1 calc R
C53 C 0.8435(4) 0.8472(4) 0.3660(2) 0.049(2) Uiso 1 d .
C54 C 0.8607(4) 0.9049(4) 0.3456(2) 0.051(2) Uiso 1 d .
H54A H 0.8555(4) 0.9031(4) 0.3205(2) 0.061 Uiso 1 calc R
C55 C 0.8849(5) 0.9642(5) 0.3610(2) 0.064(3) Uiso 1 d .
H55A H 0.8968(5) 1.0022(5) 0.3463(2) 0.076 Uiso 1 calc R
C56 C 0.8922(4) 0.9698(5) 0.3966(2) 0.060(2) Uiso 1 d .
H56A H 0.9064(4) 1.0122(5) 0.4069(2) 0.073 Uiso 1 calc R
C57 C 0.8789(4) 0.9133(4) 0.4177(3) 0.059(2) Uiso 1 d .
H57A H 0.8868(4) 0.9156(4) 0.4426(3) 0.071 Uiso 1 calc R
C58 C 0.8538(4) 0.8531(5) 0.4027(2) 0.056(2) Uiso 1 d .
H58A H 0.8435(4) 0.8150(5) 0.4177(2) 0.068 Uiso 1 calc R
B B 0.6982(5) 0.4941(5) 0.5565(3) 0.054(3) Uani 1 d .
C1B C 0.6576(4) 0.5417(5) 0.5273(2) 0.058(2) Uiso 1 d .
C2B C 0.6747(5) 0.6093(5) 0.5179(3) 0.065(3) Uiso 1 d .
H2BA H 0.7107(5) 0.6306(5) 0.5296(3) 0.078 Uiso 1 calc R
C3B C 0.6409(5) 0.6468(6) 0.4920(3) 0.082(3) Uiso 1 d .
H3BA H 0.6548(5) 0.6924(6) 0.4861(3) 0.098 Uiso 1 calc R
C4B C 0.5892(5) 0.6192(5) 0.4753(3) 0.076(3) Uiso 1 d .
H4BA H 0.5661(5) 0.6456(5) 0.4581(3) 0.091 Uiso 1 calc R
C5B C 0.5694(5) 0.5530(5) 0.4830(3) 0.073(3) Uiso 1 d .
H5BA H 0.5333(5) 0.5326(5) 0.4710(3) 0.088 Uiso 1 calc R
C6B C 0.6034(5) 0.5163(5) 0.5090(2) 0.064(3) Uiso 1 d .
H6BA H 0.5887(5) 0.4709(5) 0.5147(2) 0.077 Uiso 1 calc R
C7B C 0.7528(4) 0.4475(4) 0.5339(2) 0.051(2) Uiso 1 d .
C8B C 0.7328(5) 0.4064(5) 0.5046(2) 0.063(3) Uiso 1 d .
H8BA H 0.6891(5) 0.4106(5) 0.4961(2) 0.075 Uiso 1 calc R
C9B C 0.7748(5) 0.3603(5) 0.4880(3) 0.068(3) Uiso 1 d .
H9BA H 0.7589(5) 0.3323(5) 0.4691(3) 0.081 Uiso 1 calc R
C10B C 0.8384(4) 0.3542(5) 0.4982(2) 0.060(2) Uiso 1 d .
H10C H 0.8667(4) 0.3221(5) 0.4867(2) 0.072 Uiso 1 calc R
C11B C 0.8607(5) 0.3951(5) 0.5251(2) 0.059(2) Uiso 1 d .
H11C H 0.9054(5) 0.3932(5) 0.5319(2) 0.071 Uiso 1 calc R
C12B C 0.8180(4) 0.4399(4) 0.5426(2) 0.056(2) Uiso 1 d .
H12C H 0.8348(4) 0.4669(4) 0.5616(2) 0.067 Uiso 1 calc R
C13B C 0.6505(4) 0.4402(4) 0.5775(2) 0.052(2) Uiso 1 d .
C14B C 0.6737(5) 0.3770(5) 0.5903(2) 0.060(2) Uiso 1 d .
H14C H 0.7173(5) 0.3639(5) 0.5847(2) 0.072 Uiso 1 calc R
C15B C 0.6364(5) 0.3325(5) 0.6108(3) 0.074(3) Uiso 1 d .
H15C H 0.6544(5) 0.2899(5) 0.6188(3) 0.089 Uiso 1 calc R
C16B C 0.5736(5) 0.3500(5) 0.6194(3) 0.071(3) Uiso 1 d .
H16D H 0.5475(5) 0.3197(5) 0.6333(3) 0.085 Uiso 1 calc R
C17B C 0.5489(5) 0.4117(5) 0.6078(3) 0.069(3) Uiso 1 d .
H17D H 0.5054(5) 0.4246(5) 0.6138(3) 0.083 Uiso 1 calc R
C18B C 0.5867(4) 0.4552(5) 0.5874(2) 0.056(2) Uiso 1 d .
H18D H 0.5681(4) 0.4978(5) 0.5797(2) 0.067 Uiso 1 calc R
C19B C 0.7373(4) 0.5433(4) 0.5855(2) 0.051(2) Uiso 1 d .
C20B C 0.7880(5) 0.5873(5) 0.5767(3) 0.067(3) Uiso 1 d .
H20A H 0.8019(5) 0.5893(5) 0.5526(3) 0.080 Uiso 1 calc R
C21B C 0.8199(5) 0.6289(5) 0.6016(3) 0.074(3) Uiso 1 d .
H21A H 0.8539(5) 0.6590(5) 0.5939(3) 0.089 Uiso 1 calc R
C22B C 0.8034(5) 0.6275(5) 0.6371(3) 0.068(3) Uiso 1 d .
H22B H 0.8245(5) 0.6568(5) 0.6538(3) 0.082 Uiso 1 calc R
C23B C 0.7541(5) 0.5813(5) 0.6475(3) 0.065(3) Uiso 1 d .
H23B H 0.7431(5) 0.5766(5) 0.6720(3) 0.079 Uiso 1 calc R
C24B C 0.7216(4) 0.5422(5) 0.6221(2) 0.055(2) Uiso 1 d .
H24B H 0.6867(4) 0.5130(5) 0.6296(2) 0.066 Uiso 1 calc R
N7 N 0.4934(7) 0.8089(8) 0.4720(4) 0.151(5) Uani 1 d .
C1N C 0.4623(6) 0.7611(7) 0.4753(4) 0.096(4) Uani 1 d .
C2N C 0.4257(6) 0.6991(6) 0.4792(3) 0.098(4) Uani 1 d .
H2N1 H 0.3808(13) 0.7104(6) 0.4864(22) 0.147 Uiso 1 calc R
H2N2 H 0.4461(24) 0.6699(20) 0.4975(16) 0.147 Uiso 1 calc R
H2N3 H 0.4249(36) 0.6740(23) 0.4566(7) 0.147 Uiso 1 calc R

loop_
_atom_type_symbol
_atom_type_description
_atom_type_scat_dispersion_real
_atom_type_scat_dispersion_imag
_atom_type_scat_source
C C 0.0181 0.0091 'International Tables Vol C Tables 4.2.6.8 and 6.1.1.4'
H H 0.0000 0.0000 'International Tables Vol C Tables 4.2.6.8 and 6.1.1.4'
B B 0.0090 0.0039 'International Tables Vol C Tables 4.2.6.8 and 6.1.1.4'
N N 0.0311 0.0180 'International Tables Vol C Tables 4.2.6.8 and 6.1.1.4'
O O 0.0492 0.0322 'International Tables Vol C Tables 4.2.6.8 and 6.1.1.4'
Fe Fe -1.1336 3.1974 'International Tables Vol C Tables 4.2.6.8 and 6.1.1.4'

loop_
_geom_angle_atom_site_label_1
_geom_angle_atom_site_label_2
_geom_angle_atom_site_label_3
_geom_angle
O1 Fe1 O2 92.2(3)
O1 Fe1 O4 95.5(3)
O2 Fe1 O4 94.6(2)
O1 Fe1 N1 173.9(3)
O2 Fe1 N1 86.4(3)
O4 Fe1 N1 90.5(2)
O1 Fe1 N3 95.4(3)
O2 Fe1 N3 94.1(2)
O4 Fe1 N3 165.7(2)
N1 Fe1 N3 78.7(3)
O1 Fe1 N2 103.3(3)
O2 Fe1 N2 163.2(3)
O4 Fe1 N2 90.2(3)
N1 Fe1 N2 77.4(3)
N3 Fe1 N2 78.3(3)
O1 Fe1 Fe2 31.3(2)
O2 Fe1 Fe2 71.9(2)
O4 Fe1 Fe2 74.1(2)
N1 Fe1 Fe2 151.9(2)
N3 Fe1 Fe2 119.6(2)
N2 Fe1 Fe2 124.9(2)
O1 Fe2 O5 92.0(3)
O1 Fe2 O3 97.9(3)
O5 Fe2 O3 94.7(2)
O1 Fe2 N6 94.7(3)
O5 Fe2 N6 93.6(2)
O3 Fe2 N6 164.7(2)
O1 Fe2 N4 173.1(3)
O5 Fe2 N4 88.1(2)
O3 Fe2 N4 89.0(2)
N6 Fe2 N4 78.4(3)
O1 Fe2 N5 101.3(3)
O5 Fe2 N5 165.0(2)
O3 Fe2 N5 90.3(2)
N6 Fe2 N5 78.6(3)
N4 Fe2 N5 77.8(3)
O1 Fe2 Fe1 31.4(2)
O5 Fe2 Fe1 73.0(2)
O3 Fe2 Fe1 75.01(15)
N6 Fe2 Fe1 119.9(2)
N4 Fe2 Fe1 153.8(2)
N5 Fe2 Fe1 122.0(2)
C1 N1 C7 109.2(8)
C1 N1 C6 112.7(11)
C7 N1 C6 108.8(9)
C1 N1 Fe1 110.8(8)
C7 N1 Fe1 113.0(6)
C6 N1 Fe1 102.4(7)
C3 N2 C8 112.1(10)
C3 N2 C2 111.7(14)
C8 N2 C2 110.9(9)
C3 N2 Fe1 108.1(8)
C8 N2 Fe1 110.7(6)
C2 N2 Fe1 103.0(9)
C5 N3 C4 112.9(9)
C5 N3 C9 109.1(8)
C4 N3 C9 110.7(7)
C5 N3 Fe1 107.5(6)
C4 N3 Fe1 105.2(7)
C9 N3 Fe1 111.3(5)
C10 N4 C15 114.1(7)
C10 N4 C16 108.9(7)
C15 N4 C16 109.7(7)
C10 N4 Fe2 103.2(5)
C15 N4 Fe2 109.7(6)
C16 N4 Fe2 111.0(5)
C17 N5 C12 111.6(8)
C17 N5 C11 110.6(8)
C12 N5 C11 111.9(7)
C17 N5 Fe2 110.9(6)
C12 N5 Fe2 101.7(5)
C11 N5 Fe2 109.8(6)
C18 N6 C13 110.4(7)
C18 N6 C14 108.7(7)
C13 N6 C14 112.8(7)
C18 N6 Fe2 112.9(5)
C13 N6 Fe2 110.4(5)
C14 N6 Fe2 101.4(5)
Fe2 O1 Fe1 117.3(4)
C19 O2 Fe1 136.0(5)
C19 O3 Fe2 129.8(5)
C39 O4 Fe1 132.4(5)
C39 O5 Fe2 134.8(5)
C2 C1 N1 117.9(13)
C1 C2 N2 120.9(12)
C4 C3 N2 120.6(12)
C3 C4 N3 119.7(10)
C6 C5 N3 118.1(10)
C5 C6 N1 122.5(11)
N4 C10 C11 113.1(8)
C10 C11 N5 111.5(8)
C13 C12 N5 114.4(8)
C12 C13 N6 111.3(8)
C15 C14 N6 112.5(8)
C14 C15 N4 112.3(8)
O3 C19 O2 125.8(8)
O3 C19 C20 119.8(8)
O2 C19 C20 114.4(7)
C21 C20 C27 107.1(7)
C21 C20 C33 113.4(7)
C27 C20 C33 110.6(7)
C21 C20 C19 110.1(7)
C27 C20 C19 108.5(6)
C33 C20 C19 107.0(7)
C26 C21 C22 117.4(8)
C26 C21 C20 124.5(7)
C22 C21 C20 117.9(7)
C21 C22 C23 121.6(9)
C24 C23 C22 118.8(10)
C25 C24 C23 121.0(10)
C24 C25 C26 120.0(10)
C25 C26 C21 121.1(9)
C32 C27 C28 117.8(8)
C32 C27 C20 124.2(8)
C28 C27 C20 118.1(8)
C27 C28 C29 120.4(9)
C30 C29 C28 120.7(11)
C29 C30 C31 119.3(11)
C32 C31 C30 119.4(10)
C27 C32 C31 122.5(9)
C38 C33 C34 117.1(8)
C38 C33 C20 120.0(8)
C34 C33 C20 122.7(8)
C33 C34 C35 122.0(9)
C36 C35 C34 119.6(9)
C37 C36 C35 120.9(9)
C36 C37 C38 119.1(9)
C33 C38 C37 121.2(8)
O4 C39 O5 124.4(8)
O4 C39 C40 119.4(8)
O5 C39 C40 116.2(7)
C41 C40 C47 107.8(7)
C41 C40 C39 110.2(7)
C47 C40 C39 110.1(7)
C41 C40 C53 115.0(7)
C47 C40 C53 109.1(7)
C39 C40 C53 104.5(6)
C42 C41 C46 116.5(8)
C42 C41 C40 125.6(8)
C46 C41 C40 117.8(7)
C41 C42 C43 121.8(8)
C44 C43 C42 119.5(9)
C45 C44 C43 119.0(9)
C44 C45 C46 120.5(9)
C45 C46 C41 122.6(9)
C52 C47 C48 118.7(8)
C52 C47 C40 123.6(8)
C48 C47 C40 117.7(7)
C47 C48 C49 121.6(8)
C50 C49 C48 119.0(9)
C49 C50 C51 120.2(10)
C52 C51 C50 119.3(9)
C47 C52 C51 121.1(9)
C54 C53 C58 116.1(8)
C54 C53 C40 123.4(7)
C58 C53 C40 120.4(7)
C55 C54 C53 121.4(8)
C56 C55 C54 121.6(9)
C55 C56 C57 119.2(9)
C56 C57 C58 120.0(9)
C57 C58 C53 121.5(8)
C13B B C19B 109.6(7)
C13B B C1B 112.2(8)
C19B B C1B 111.2(7)
C13B B C7B 107.7(7)
C19B B C7B 108.8(7)
C1B B C7B 107.3(7)
C6B C1B C2B 113.7(9)
C6B C1B B 122.0(8)
C2B C1B B 124.2(8)
C1B C2B C3B 122.5(10)
C4B C3B C2B 120.7(11)
C3B C4B C5B 120.4(11)
C4B C5B C6B 118.3(10)
C5B C6B C1B 124.4(9)
C12B C7B C8B 113.7(8)
C12B C7B B 125.8(8)
C8B C7B B 120.3(8)
C9B C8B C7B 122.0(9)
C10B C9B C8B 121.5(9)
C11B C10B C9B 118.5(9)
C10B C11B C12B 120.1(9)
C7B C12B C11B 124.1(9)
C18B C13B C14B 114.2(8)
C18B C13B B 124.0(8)
C14B C13B B 121.5(8)
C15B C14B C13B 123.2(9)
C16B C15B C14B 119.8(10)
C17B C16B C15B 119.1(10)
C16B C17B C18B 120.2(10)
C17B C18B C13B 123.4(9)
C20B C19B C24B 114.5(8)
C20B C19B B 123.9(8)
C24B C19B B 121.6(8)
C19B C20B C21B 122.9(9)
C22B C21B C20B 121.7(10)
C21B C22B C23B 117.5(10)
C24B C23B C22B 119.7(9)
C23B C24B C19B 123.7(9)
N7 C1N C2N 177.3(16)

loop_
_geom_bond_atom_site_label_1
_geom_bond_atom_site_label_2
_geom_bond_distance
Fe1 O1 2.007(8)
Fe1 O2 2.115(6)
Fe1 O4 2.127(6)
Fe1 N1 2.236(8)
Fe1 N3 2.256(7)
Fe1 N2 2.286(8)
Fe1 Fe2 3.424(2)
Fe2 O1 2.002(7)
Fe2 O5 2.112(6)
Fe2 O3 2.141(6)
Fe2 N6 2.269(7)
Fe2 N4 2.272(7)
Fe2 N5 2.288(8)
N1 C1 1.460(15)
N1 C7 1.475(11)
N1 C6 1.482(14)
N2 C3 1.42(2)
N2 C8 1.472(11)
N2 C2 1.51(2)
N3 C5 1.458(12)
N3 C4 1.472(14)
N3 C9 1.479(11)
N4 C10 1.468(11)
N4 C15 1.485(11)
N4 C16 1.483(11)
N5 C17 1.451(12)
N5 C12 1.488(11)
N5 C11 1.502(12)
N6 C18 1.462(12)
N6 C13 1.494(11)
N6 C14 1.506(11)
O2 C19 1.256(10)
O3 C19 1.247(10)
O4 C39 1.253(10)
O5 C39 1.272(10)
C1 C2 1.30(2)
C3 C4 1.37(2)
C5 C6 1.323(15)
C10 C11 1.489(13)
C12 C13 1.485(13)
C14 C15 1.474(14)
C19 C20 1.583(12)
C20 C21 1.534(12)
C20 C27 1.542(12)
C20 C33 1.540(12)
C21 C26 1.390(12)
C21 C22 1.394(12)
C22 C23 1.395(13)
C23 C24 1.376(13)
C24 C25 1.363(13)
C25 C26 1.391(13)
C27 C32 1.357(12)
C27 C28 1.400(12)
C28 C29 1.398(13)
C29 C30 1.352(14)
C30 C31 1.400(15)
C31 C32 1.382(13)
C33 C38 1.377(12)
C33 C34 1.379(12)
C34 C35 1.391(12)
C35 C36 1.365(13)
C36 C37 1.346(12)
C37 C38 1.428(12)
C39 C40 1.550(12)
C40 C41 1.526(12)
C40 C47 1.549(12)
C40 C53 1.553(12)
C41 C42 1.383(11)
C41 C46 1.380(12)
C42 C43 1.394(12)
C43 C44 1.389(12)
C44 C45 1.365(12)
C45 C46 1.368(12)
C47 C52 1.378(12)
C47 C48 1.385(11)
C48 C49 1.390(12)
C49 C50 1.379(13)
C50 C51 1.404(13)
C51 C52 1.386(12)
C53 C54 1.397(11)
C53 C58 1.402(12)
C54 C55 1.374(12)
C55 C56 1.350(12)
C56 C57 1.375(12)
C57 C58 1.389(12)
B C13B 1.629(13)
B C19B 1.653(13)
B C1B 1.652(14)
B C7B 1.664(13)
C1B C6B 1.392(12)
C1B C2B 1.394(12)
C2B C3B 1.397(14)
C3B C4B 1.337(14)
C4B C5B 1.370(14)
C5B C6B 1.392(13)
C7B C12B 1.377(12)
C7B C8B 1.418(12)
C8B C9B 1.384(12)
C9B C10B 1.358(12)
C10B C11B 1.361(12)
C11B C12B 1.392(12)
C13B C18B 1.385(12)
C13B C14B 1.392(12)
C14B C15B 1.381(13)
C15B C16B 1.364(13)
C16B C17B 1.364(13)
C17B C18B 1.372(13)
C19B C20B 1.379(12)
C19B C24B 1.412(12)
C20B C21B 1.395(13)
C21B C22B 1.376(13)
C22B C23B 1.399(13)
C23B C24B 1.389(12)
N7 C1N 1.13(2)
C1N C2N 1.42(2)
